data_2220068
loop_
_publ_author_name
'Cao, Yuan'
'Chen, Yulin'
'Cheng, Guosheng'

_publ_section_title
;
 Tris(tetramethylammonium)
 tetra-\m~2~-sulfido-tetrasulfidocopper(I)dimolybdenum(VI)
 <i>N</i>,<i>N</i>-dimethylformamide solvate
;
_journal_coeditor_code BH2199
_journal_issue 12
_journal_name_full 'Acta Crystallographica Section E'
_journal_page_first m1546
_journal_paper_doi 10.1107/S1600536808036532
_journal_volume 64
_journal_year 2008
_chemical_formula_iupac '(C4 H12 N)3 [Cu Mo2 S8], C3 H7 N O'
_chemical_formula_moiety '3(C4 H12 N +), Cu Mo2 S8 3-, C3 H7 N O'
_chemical_formula_sum 'C15 H43 Cu Mo2 N4 O S8'
_chemical_formula_weight 807.43
_chemical_name_systematic
;
Tris(tetramethylammonium)
tetra-\m~2~-sulfido-tetrasulfidocopper(I)dimolybdenum(VI)
<i>N</i>,<i>N</i>-dimethylformamide solvate
;
_space_group_IT_number 14
_symmetry_cell_setting monoclinic
_symmetry_space_group_name_Hall '-P 2yn'
_symmetry_space_group_name_H-M 'P 1 21/n 1'
_atom_sites_solution_hydrogens geom
_atom_sites_solution_primary direct
_atom_sites_solution_secondary difmap
_audit_creation_method SHELXL-97
_cell_angle_alpha 90.00
_cell_angle_beta 98.60(3)
_cell_angle_gamma 90.00
_cell_formula_units_Z 4
_cell_length_a 9.4380(19)
_cell_length_b 20.336(4)
_cell_length_c 17.718(4)
_cell_measurement_reflns_used 7032
_cell_measurement_temperature 293(2)
_cell_measurement_theta_max 26.10
_cell_measurement_theta_min 1.20
_cell_volume 3362.4(12)
_computing_cell_refinement 'SAINT (Bruker, 1998)'
_computing_data_collection 'SMART (Bruker, 1998)'
_computing_data_reduction 'SAINT (Bruker, 1998)'
_computing_molecular_graphics 'SHELXTL (Sheldrick, 2008)'
_computing_publication_material 'SHELXTL (Sheldrick, 2008)'
_computing_structure_refinement 'SHELXTL (Sheldrick, 2008)'
_computing_structure_solution 'SHELXTL (Sheldrick, 2008)'
_diffrn_ambient_temperature 293(2)
_diffrn_measured_fraction_theta_full 1.000
_diffrn_measured_fraction_theta_max 1.000
_diffrn_measurement_device_type 'Bruker APEX CCD area-detector'
_diffrn_measurement_method '\f and \w'
_diffrn_radiation_monochromator graphite
_diffrn_radiation_source 'fine-focus sealed tube'
_diffrn_radiation_type MoK\a
_diffrn_radiation_wavelength 0.71073
_diffrn_reflns_av_R_equivalents 0.0387
_diffrn_reflns_av_sigmaI/netI 0.0493
_diffrn_reflns_limit_h_max 11
_diffrn_reflns_limit_h_min -11
_diffrn_reflns_limit_k_max 25
_diffrn_reflns_limit_k_min -24
_diffrn_reflns_limit_l_max 21
_diffrn_reflns_limit_l_min -21
_diffrn_reflns_number 17155
_diffrn_reflns_theta_full 26.02
_diffrn_reflns_theta_max 26.02
_diffrn_reflns_theta_min 1.53
_exptl_absorpt_coefficient_mu 1.873
_exptl_absorpt_correction_T_max 0.618
_exptl_absorpt_correction_T_min 0.527
_exptl_absorpt_correction_type multi-scan
_exptl_absorpt_process_details '(SADABS; Bruker, 1998)'
_exptl_crystal_colour 'black red'
_exptl_crystal_density_diffrn 1.595
_exptl_crystal_density_method 'not measured'
_exptl_crystal_description polyhedron
_exptl_crystal_F_000 1640
_exptl_crystal_size_max 0.40
_exptl_crystal_size_mid 0.30
_exptl_crystal_size_min 0.25
_refine_diff_density_max 0.925
_refine_diff_density_min -0.852
_refine_ls_extinction_method none
_refine_ls_goodness_of_fit_ref 1.053
_refine_ls_hydrogen_treatment constr
_refine_ls_matrix_type full
_refine_ls_number_parameters 274
_refine_ls_number_reflns 6625
_refine_ls_number_restraints 0
_refine_ls_restrained_S_all 1.053
_refine_ls_R_factor_all 0.0577
_refine_ls_R_factor_gt 0.0419
_refine_ls_shift/su_max 0.000
_refine_ls_shift/su_mean 0.000
_refine_ls_structure_factor_coef Fsqd
_refine_ls_weighting_details 'calc w=1/[\s^2^(Fo^2^)+(0.0646P)^2^] where P=(Fo^2^+2Fc^2^)/3'
_refine_ls_weighting_scheme calc
_refine_ls_wR_factor_gt 0.1023
_refine_ls_wR_factor_ref 0.1355
_reflns_number_gt 5061
_reflns_number_total 6625
_reflns_threshold_expression I>2\s(I)
_cod_data_source_file bh2199.cif
_cod_data_source_block I
_cod_original_sg_symbol_H-M 'P 21/n'
_cod_database_code 2220068
_cod_database_fobs_code 2220068

loop_
_symmetry_equiv_pos_as_xyz
'x, y, z'
'-x+1/2, y+1/2, -z+1/2'
'-x, -y, -z'
'x-1/2, -y-1/2, z-1/2'

loop_
_atom_site_type_symbol
_atom_site_label
_atom_site_fract_x
_atom_site_fract_y
_atom_site_fract_z
_atom_site_U_iso_or_equiv
_atom_site_adp_type
_atom_site_calc_flag
_atom_site_refinement_flags
_atom_site_occupancy
Mo Mo1 0.25496(5) 0.15816(2) 0.93899(3) 0.04775(14) Uani d . 1
Mo Mo2 0.31519(5) 0.05342(2) 0.66754(3) 0.04773(14) Uani d . 1
Cu Cu1 0.24065(7) 0.09541(3) 0.80223(4) 0.04912(18) Uani d . 1
S S1 0.11495(15) 0.18682(7) 0.83342(8) 0.0494(3) Uani d . 1
S S2 0.31587(15) 0.05454(7) 0.92589(8) 0.0489(3) Uani d . 1
S S3 0.12487(15) 0.02298(7) 0.71839(8) 0.0483(3) Uani d . 1
S S4 0.43472(16) 0.12836(7) 0.74081(8) 0.0514(3) Uani d . 1
S S5 0.45325(16) -0.03117(8) 0.65994(8) 0.0532(3) Uani d . 1
S S6 0.24512(16) 0.09507(7) 0.55703(9) 0.0543(3) Uani d . 1
S S7 0.44848(16) 0.21739(7) 0.95638(8) 0.0516(3) Uani d . 1
S S8 0.13280(16) 0.16860(7) 1.03204(8) 0.0522(3) Uani d . 1
O O1 0.1656(5) 0.1069(2) 1.2555(3) 0.0610(11) Uani d . 1
N N1 0.2487(5) 0.1922(2) 1.3279(3) 0.0500(11) Uani d . 1
C C11 0.2068(7) 0.1295(3) 1.3196(4) 0.0553(14) Uani d . 1
H H11A 0.2088 0.1028 1.3624 0.066 Uiso calc R 1
C C12 0.2912(7) 0.2217(3) 1.4013(4) 0.0605(15) Uani d . 1
H H12A 0.3093 0.1879 1.4393 0.091 Uiso calc R 1
H H12B 0.2160 0.2499 1.4133 0.091 Uiso calc R 1
H H12C 0.3767 0.2471 1.4006 0.091 Uiso calc R 1
C C13 0.2171(7) 0.2367(3) 1.2639(4) 0.0579(15) Uani d . 1
H H13A 0.1901 0.2118 1.2179 0.087 Uiso calc R 1
H H13B 0.3006 0.2625 1.2592 0.087 Uiso calc R 1
H H13C 0.1398 0.2653 1.2719 0.087 Uiso calc R 1
N N2 0.7731(5) 0.1115(2) 0.5453(3) 0.0507(11) Uani d . 1
C C21 0.8726(7) 0.1130(3) 0.4883(4) 0.0616(16) Uani d . 1
H H21A 0.9607 0.0916 0.5089 0.092 Uiso calc R 1
H H21B 0.8918 0.1578 0.4761 0.092 Uiso calc R 1
H H21C 0.8301 0.0905 0.4429 0.092 Uiso calc R 1
C C22 0.8482(7) 0.1530(3) 0.6068(3) 0.0549(14) Uani d . 1
H H22A 0.9399 0.1340 0.6254 0.082 Uiso calc R 1
H H22B 0.7922 0.1557 0.6476 0.082 Uiso calc R 1
H H22C 0.8613 0.1963 0.5873 0.082 Uiso calc R 1
C C23 0.6306(7) 0.1439(3) 0.5187(4) 0.0600(15) Uani d . 1
H H23A 0.5717 0.1411 0.5583 0.090 Uiso calc R 1
H H23B 0.5839 0.1219 0.4738 0.090 Uiso calc R 1
H H23C 0.6457 0.1892 0.5070 0.090 Uiso calc R 1
C C24 0.7503(7) 0.0474(3) 0.5762(4) 0.0557(14) Uani d . 1
H H24A 0.8411 0.0269 0.5931 0.084 Uiso calc R 1
H H24B 0.6960 0.0207 0.5376 0.084 Uiso calc R 1
H H24C 0.6985 0.0519 0.6186 0.084 Uiso calc R 1
N N3 0.7749(5) 0.0309(2) 0.8680(3) 0.0525(11) Uani d . 1
C C31 0.9019(7) -0.0048(3) 0.9017(3) 0.0554(14) Uani d . 1
H H31A 0.9818 0.0248 0.9108 0.083 Uiso calc R 1
H H31B 0.9224 -0.0389 0.8674 0.083 Uiso calc R 1
H H31C 0.8857 -0.0241 0.9491 0.083 Uiso calc R 1
C C32 0.7374(7) 0.0836(3) 0.9250(4) 0.0574(14) Uani d . 1
H H32A 0.8146 0.1146 0.9350 0.086 Uiso calc R 1
H H32B 0.7231 0.0626 0.9719 0.086 Uiso calc R 1
H H32C 0.6513 0.1061 0.9036 0.086 Uiso calc R 1
C C33 0.7972(6) 0.0578(3) 0.7979(4) 0.0577(14) Uani d . 1
H H33A 0.8760 0.0881 0.8061 0.087 Uiso calc R 1
H H33B 0.7123 0.0805 0.7751 0.087 Uiso calc R 1
H H33C 0.8187 0.0232 0.7645 0.087 Uiso calc R 1
C C34 0.6474(4) -0.01784(16) 0.85381(19) 0.0594(14) Uani d . 1
H H34A 0.6675 -0.0512 0.8185 0.089 Uiso calc R 1
H H34B 0.5620 0.0054 0.8329 0.089 Uiso calc R 1
H H34C 0.6339 -0.0380 0.9012 0.089 Uiso calc R 1
N N4 0.2179(4) 0.32703(16) 0.67898(19) 0.0504(10) Uani d . 1
C C41 0.2608(4) 0.27407(16) 0.63794(19) 0.0593(15) Uani d . 1
H H41A 0.2482 0.2339 0.6647 0.089 Uiso calc R 1
H H41B 0.3599 0.2791 0.6325 0.089 Uiso calc R 1
H H41C 0.2037 0.2727 0.5883 0.089 Uiso calc R 1
C C42 0.3149(6) 0.3291(3) 0.7528(3) 0.0522(13) Uani d . 1
H H42A 0.3032 0.2897 0.7811 0.078 Uiso calc R 1
H H42B 0.2922 0.3666 0.7816 0.078 Uiso calc R 1
H H42C 0.4124 0.3322 0.7436 0.078 Uiso calc R 1
C C43 0.2388(6) 0.3897(3) 0.6357(3) 0.0512(13) Uani d . 1
H H43A 0.3368 0.3929 0.6276 0.077 Uiso calc R 1
H H43B 0.2152 0.4269 0.6647 0.077 Uiso calc R 1
H H43C 0.1774 0.3890 0.5873 0.077 Uiso calc R 1
C C44 0.0667(6) 0.3221(3) 0.6915(4) 0.0560(14) Uani d . 1
H H44A 0.0536 0.2824 0.7190 0.084 Uiso calc R 1
H H44B 0.0053 0.3214 0.6432 0.084 Uiso calc R 1
H H44C 0.0431 0.3593 0.7206 0.084 Uiso calc R 1

loop_
_atom_site_aniso_label
_atom_site_aniso_U_11
_atom_site_aniso_U_22
_atom_site_aniso_U_33
_atom_site_aniso_U_12
_atom_site_aniso_U_13
_atom_site_aniso_U_23
Mo1 0.0462(3) 0.0487(3) 0.0477(3) 0.00610(19) 0.00487(19) -0.00193(19)
Mo2 0.0459(3) 0.0490(3) 0.0484(3) 0.00548(19) 0.00763(19) 0.00304(19)
Cu1 0.0491(4) 0.0505(4) 0.0476(4) 0.0071(3) 0.0065(3) -0.0035(3)
S1 0.0479(7) 0.0533(7) 0.0479(7) 0.0088(6) 0.0104(6) -0.0037(6)
S2 0.0476(7) 0.0524(7) 0.0464(7) 0.0074(6) 0.0060(5) -0.0030(6)
S3 0.0467(7) 0.0504(7) 0.0484(7) 0.0073(5) 0.0092(6) 0.0045(6)
S4 0.0545(8) 0.0472(7) 0.0531(7) 0.0107(6) 0.0103(6) 0.0061(6)
S5 0.0503(8) 0.0580(8) 0.0526(7) 0.0073(6) 0.0124(6) 0.0045(6)
S6 0.0538(8) 0.0518(8) 0.0567(8) 0.0112(6) 0.0069(6) -0.0029(6)
S7 0.0513(7) 0.0521(7) 0.0526(7) 0.0119(6) 0.0118(6) -0.0056(6)
S8 0.0511(7) 0.0520(7) 0.0540(8) 0.0122(6) 0.0101(6) 0.0052(6)
O1 0.058(2) 0.069(3) 0.056(2) 0.014(2) 0.0089(19) 0.022(2)
N1 0.046(2) 0.050(3) 0.055(3) -0.0102(19) 0.011(2) 0.012(2)
C11 0.053(3) 0.053(3) 0.061(4) -0.015(3) 0.010(3) 0.015(3)
C12 0.062(4) 0.053(3) 0.068(4) -0.014(3) 0.014(3) 0.010(3)
C13 0.063(3) 0.044(3) 0.061(3) 0.009(3) -0.006(3) -0.015(3)
N2 0.051(3) 0.051(3) 0.051(3) -0.005(2) 0.011(2) 0.011(2)
C21 0.060(4) 0.056(3) 0.061(3) 0.017(3) -0.015(3) 0.008(3)
C22 0.051(3) 0.067(4) 0.050(3) 0.005(3) 0.017(2) 0.010(3)
C23 0.067(4) 0.051(3) 0.054(3) 0.020(3) -0.015(3) 0.008(3)
C24 0.054(3) 0.059(3) 0.055(3) 0.013(3) 0.008(3) 0.008(3)
N3 0.056(3) 0.047(2) 0.054(3) -0.004(2) 0.009(2) -0.004(2)
C31 0.067(4) 0.049(3) 0.051(3) 0.009(3) 0.011(3) 0.009(2)
C32 0.056(3) 0.063(4) 0.054(3) -0.006(3) 0.009(3) 0.015(3)
C33 0.040(3) 0.064(4) 0.070(4) -0.005(2) 0.009(3) 0.013(3)
C34 0.059(4) 0.057(3) 0.062(4) 0.004(3) 0.011(3) 0.010(3)
N4 0.049(3) 0.045(2) 0.057(3) -0.010(2) 0.006(2) 0.006(2)
C41 0.066(4) 0.063(4) 0.049(3) 0.010(3) 0.009(3) 0.015(3)
C42 0.047(3) 0.057(3) 0.054(3) -0.006(2) 0.011(2) 0.011(3)
C43 0.050(3) 0.056(3) 0.050(3) -0.015(2) 0.015(2) -0.011(2)
C44 0.053(3) 0.051(3) 0.059(3) 0.012(3) -0.005(3) 0.009(3)

loop_
_atom_type_symbol
_atom_type_description
_atom_type_scat_dispersion_real
_atom_type_scat_dispersion_imag
_atom_type_scat_source
C C 0.0033 0.0016 'International Tables Vol C Tables 4.2.6.8 and 6.1.1.4'
H H 0.0000 0.0000 'International Tables Vol C Tables 4.2.6.8 and 6.1.1.4'
N N 0.0061 0.0033 'International Tables Vol C Tables 4.2.6.8 and 6.1.1.4'
O O 0.0106 0.0060 'International Tables Vol C Tables 4.2.6.8 and 6.1.1.4'
S S 0.1246 0.1234 'International Tables Vol C Tables 4.2.6.8 and 6.1.1.4'
Cu Cu 0.3201 1.2651 'International Tables Vol C Tables 4.2.6.8 and 6.1.1.4'
Mo Mo -1.6832 0.6857 'International Tables Vol C Tables 4.2.6.8 and 6.1.1.4'

loop_
_geom_angle_atom_site_label_1
_geom_angle_atom_site_label_2
_geom_angle_atom_site_label_3
_geom_angle
_geom_angle_publ_flag
S8 Mo1 S7 111.79(6) n
S8 Mo1 S1 107.55(6) n
S7 Mo1 S1 111.04(6) n
S8 Mo1 S2 110.59(6) n
S7 Mo1 S2 108.54(6) n
S1 Mo1 S2 107.24(6) n
S8 Mo1 Cu1 139.84(5) n
S7 Mo1 Cu1 108.35(5) n
S1 Mo1 Cu1 54.87(4) n
S2 Mo1 Cu1 55.80(4) n
S6 Mo2 S5 111.20(6) n
S6 Mo2 S4 109.02(6) n
S5 Mo2 S4 108.98(6) n
S6 Mo2 S3 108.88(6) n
S5 Mo2 S3 109.52(6) n
S4 Mo2 S3 109.21(6) n
S6 Mo2 Cu1 126.23(5) n
S5 Mo2 Cu1 122.54(5) n
S4 Mo2 Cu1 56.14(4) n
S3 Mo2 Cu1 53.12(5) n
S3 Cu1 S1 117.80(6) n
S3 Cu1 S2 115.59(6) n
S1 Cu1 S2 98.94(6) n
S3 Cu1 S4 102.39(6) n
S1 Cu1 S4 110.01(6) n
S2 Cu1 S4 112.49(6) n
S3 Cu1 Mo2 51.78(4) n
S1 Cu1 Mo2 132.00(5) n
S2 Cu1 Mo2 128.60(4) n
S4 Cu1 Mo2 50.66(4) n
S3 Cu1 Mo1 147.85(5) n
S1 Cu1 Mo1 51.01(4) n
S2 Cu1 Mo1 50.87(4) n
S4 Cu1 Mo1 109.76(5) n
Mo2 Cu1 Mo1 160.24(3) n
Mo1 S1 Cu1 74.13(5) n
Mo1 S2 Cu1 73.34(5) n
Mo2 S3 Cu1 75.09(5) n
Mo2 S4 Cu1 73.20(5) n
C11 N1 C12 122.4(5) n
C11 N1 C13 119.2(5) n
C12 N1 C13 116.6(5) n
O1 C11 N1 120.3(5) n
O1 C11 H11A 119.9 n
N1 C11 H11A 119.9 n
N1 C12 H12A 109.5 n
N1 C12 H12B 109.5 n
H12A C12 H12B 109.5 n
N1 C12 H12C 109.5 n
H12A C12 H12C 109.5 n
H12B C12 H12C 109.5 n
N1 C13 H13A 109.5 n
N1 C13 H13B 109.5 n
H13A C13 H13B 109.5 n
N1 C13 H13C 109.5 n
H13A C13 H13C 109.5 n
H13B C13 H13C 109.5 n
C24 N2 C22 108.6(5) n
C24 N2 C21 115.1(5) n
C22 N2 C21 102.0(4) n
C24 N2 C23 109.7(5) n
C22 N2 C23 106.8(5) n
C21 N2 C23 113.9(5) n
N2 C21 H21A 109.5 n
N2 C21 H21B 109.5 n
H21A C21 H21B 109.5 n
N2 C21 H21C 109.5 n
H21A C21 H21C 109.5 n
H21B C21 H21C 109.5 n
N2 C22 H22A 109.5 n
N2 C22 H22B 109.5 n
H22A C22 H22B 109.5 n
N2 C22 H22C 109.5 n
H22A C22 H22C 109.5 n
H22B C22 H22C 109.5 n
N2 C23 H23A 109.5 n
N2 C23 H23B 109.5 n
H23A C23 H23B 109.5 n
N2 C23 H23C 109.5 n
H23A C23 H23C 109.5 n
H23B C23 H23C 109.5 n
N2 C24 H24A 109.5 n
N2 C24 H24B 109.5 n
H24A C24 H24B 109.5 n
N2 C24 H24C 109.5 n
H24A C24 H24C 109.5 n
H24B C24 H24C 109.5 n
C33 N3 C31 109.6(5) n
C33 N3 C32 112.8(5) n
C31 N3 C32 109.4(5) n
C33 N3 C34 108.8(4) n
C31 N3 C34 108.6(4) n
C32 N3 C34 107.5(4) n
N3 C31 H31A 109.5 n
N3 C31 H31B 109.5 n
H31A C31 H31B 109.5 n
N3 C31 H31C 109.5 n
H31A C31 H31C 109.5 n
H31B C31 H31C 109.5 n
N3 C32 H32A 109.5 n
N3 C32 H32B 109.5 n
H32A C32 H32B 109.5 n
N3 C32 H32C 109.5 n
H32A C32 H32C 109.5 n
H32B C32 H32C 109.5 n
N3 C33 H33A 109.5 n
N3 C33 H33B 109.5 n
H33A C33 H33B 109.5 n
N3 C33 H33C 109.5 n
H33A C33 H33C 109.5 n
H33B C33 H33C 109.5 n
N3 C34 H34A 109.5 n
N3 C34 H34B 109.5 n
H34A C34 H34B 109.5 n
N3 C34 H34C 109.5 n
H34A C34 H34C 109.5 n
H34B C34 H34C 109.5 n
C41 N4 C42 107.0(3) n
C41 N4 C44 112.8(3) n
C42 N4 C44 110.6(4) n
C41 N4 C43 108.4(3) n
C42 N4 C43 108.3(4) n
C44 N4 C43 109.5(4) n
N4 C41 H41A 109.5 n
N4 C41 H41B 109.5 n
H41A C41 H41B 109.5 n
N4 C41 H41C 109.5 n
H41A C41 H41C 109.5 n
H41B C41 H41C 109.5 n
N4 C42 H42A 109.5 n
N4 C42 H42B 109.5 n
H42A C42 H42B 109.5 n
N4 C42 H42C 109.5 n
H42A C42 H42C 109.5 n
H42B C42 H42C 109.5 n
N4 C43 H43A 109.5 n
N4 C43 H43B 109.5 n
H43A C43 H43B 109.5 n
N4 C43 H43C 109.5 n
H43A C43 H43C 109.5 n
H43B C43 H43C 109.5 n
N4 C44 H44A 109.5 n
N4 C44 H44B 109.5 n
H44A C44 H44B 109.5 n
N4 C44 H44C 109.5 n
H44A C44 H44C 109.5 n
H44B C44 H44C 109.5 n

loop_
_geom_bond_atom_site_label_1
_geom_bond_atom_site_label_2
_geom_bond_distance
_geom_bond_publ_flag
Mo1 S8 2.1589(16) n
Mo1 S7 2.1710(17) n
Mo1 S1 2.2013(16) n
Mo1 S2 2.2057(15) n
Mo1 Cu1 2.7241(9) n
Mo2 S6 2.1451(17) n
Mo2 S5 2.1742(16) n
Mo2 S4 2.2006(17) n
Mo2 S3 2.2148(16) n
Mo2 Cu1 2.7241(10) n
Cu1 S3 2.2549(17) n
Cu1 S1 2.3161(15) n
Cu1 S2 2.3518(16) n
Cu1 S4 2.3630(17) n
O1 C11 1.232(8) n
N1 C11 1.338(8) n
N1 C12 1.434(9) n
N1 C13 1.447(8) n
C11 H11A 0.9300 n
C12 H12A 0.9600 n
C12 H12B 0.9600 n
C12 H12C 0.9600 n
C13 H13A 0.9600 n
C13 H13B 0.9600 n
C13 H13C 0.9600 n
N2 C24 1.443(8) n
N2 C22 1.473(8) n
N2 C21 1.478(9) n
N2 C23 1.508(7) n
C21 H21A 0.9600 n
C21 H21B 0.9600 n
C21 H21C 0.9600 n
C22 H22A 0.9600 n
C22 H22B 0.9600 n
C22 H22C 0.9600 n
C23 H23A 0.9600 n
C23 H23B 0.9600 n
C23 H23C 0.9600 n
C24 H24A 0.9600 n
C24 H24B 0.9600 n
C24 H24C 0.9600 n
N3 C33 1.401(8) n
N3 C31 1.453(8) n
N3 C32 1.549(9) n
N3 C34 1.550(6) n
C31 H31A 0.9600 n
C31 H31B 0.9600 n
C31 H31C 0.9600 n
C32 H32A 0.9600 n
C32 H32B 0.9600 n
C32 H32C 0.9600 n
C33 H33A 0.9600 n
C33 H33B 0.9600 n
C33 H33C 0.9600 n
C34 H34A 0.9600 n
C34 H34B 0.9600 n
C34 H34C 0.9600 n
N4 C41 1.392(9) n
N4 C42 1.481(7) n
N4 C44 1.481(7) n
N4 C43 1.515(7) n
C41 H41A 0.9600 n
C41 H41B 0.9600 n
C41 H41C 0.9600 n
C42 H42A 0.9600 n
C42 H42B 0.9600 n
C42 H42C 0.9600 n
C43 H43A 0.9600 n
C43 H43B 0.9600 n
C43 H43C 0.9600 n
C44 H44A 0.9600 n
C44 H44B 0.9600 n
C44 H44C 0.9600 n

loop_
_geom_torsion_atom_site_label_1
_geom_torsion_atom_site_label_2
_geom_torsion_atom_site_label_3
_geom_torsion_atom_site_label_4
_geom_torsion
S6 Mo2 Cu1 S3 87.24(8)
S5 Mo2 Cu1 S3 -90.96(7)
S4 Mo2 Cu1 S3 176.95(6)
S6 Mo2 Cu1 S1 -7.91(9)
S5 Mo2 Cu1 S1 173.89(8)
S4 Mo2 Cu1 S1 81.80(8)
S3 Mo2 Cu1 S1 -95.15(8)
S6 Mo2 Cu1 S2 -178.47(8)
S5 Mo2 Cu1 S2 3.34(9)
S4 Mo2 Cu1 S2 -88.76(8)
S3 Mo2 Cu1 S2 94.29(8)
S6 Mo2 Cu1 S4 -89.71(8)
S5 Mo2 Cu1 S4 92.10(7)
S3 Mo2 Cu1 S4 -176.95(6)
S6 Mo2 Cu1 Mo1 -98.05(11)
S5 Mo2 Cu1 Mo1 83.75(11)
S4 Mo2 Cu1 Mo1 -8.35(10)
S3 Mo2 Cu1 Mo1 174.71(11)
S8 Mo1 Cu1 S3 -5.97(12)
S7 Mo1 Cu1 S3 175.98(9)
S1 Mo1 Cu1 S3 -80.77(10)
S2 Mo1 Cu1 S3 75.63(10)
S8 Mo1 Cu1 S1 74.81(8)
S7 Mo1 Cu1 S1 -103.25(7)
S2 Mo1 Cu1 S1 156.40(7)
S8 Mo1 Cu1 S2 -81.60(8)
S7 Mo1 Cu1 S2 100.35(7)
S1 Mo1 Cu1 S2 -156.40(7)
S8 Mo1 Cu1 S4 175.01(7)
S7 Mo1 Cu1 S4 -3.04(6)
S1 Mo1 Cu1 S4 100.20(7)
S2 Mo1 Cu1 S4 -103.39(6)
S8 Mo1 Cu1 Mo2 -178.14(9)
S7 Mo1 Cu1 Mo2 3.80(11)
S1 Mo1 Cu1 Mo2 107.05(11)
S2 Mo1 Cu1 Mo2 -96.54(10)
S8 Mo1 S1 Cu1 -139.25(6)
S7 Mo1 S1 Cu1 98.15(6)
S2 Mo1 S1 Cu1 -20.28(6)
S3 Cu1 S1 Mo1 143.57(6)
S2 Cu1 S1 Mo1 18.32(6)
S4 Cu1 S1 Mo1 -99.67(6)
Mo2 Cu1 S1 Mo1 -154.22(5)
S8 Mo1 S2 Cu1 137.04(6)
S7 Mo1 S2 Cu1 -99.99(6)
S1 Mo1 S2 Cu1 20.04(6)
S3 Cu1 S2 Mo1 -145.14(5)
S1 Cu1 S2 Mo1 -18.36(6)
S4 Cu1 S2 Mo1 97.75(6)
Mo2 Cu1 S2 Mo1 154.55(4)
S6 Mo2 S3 Cu1 -121.63(6)
S5 Mo2 S3 Cu1 116.59(6)
S4 Mo2 S3 Cu1 -2.69(6)
S1 Cu1 S3 Mo2 123.21(6)
S2 Cu1 S3 Mo2 -120.22(5)
S4 Cu1 S3 Mo2 2.42(5)
Mo1 Cu1 S3 Mo2 -176.64(7)
S6 Mo2 S4 Cu1 121.44(5)
S5 Mo2 S4 Cu1 -117.02(5)
S3 Mo2 S4 Cu1 2.59(5)
S3 Cu1 S4 Mo2 -2.46(5)
S1 Cu1 S4 Mo2 -128.49(5)
S2 Cu1 S4 Mo2 122.26(6)
Mo1 Cu1 S4 Mo2 177.01(3)
C12 N1 C11 O1 177.0(6)
C13 N1 C11 O1 13.0(9)
